data_7113206
loop_
_publ_author_name
'Daniliuc, Constantin'
'Druckenbrodt, Christian'
'Hrib, Cristian G.'
'Ruthe, Frank'
'Blaschette, Armand'
'Jones, Peter G.'
'du Mont, Wolf-W.'

_publ_section_title
;
 The first trialkylphosphane telluride complexes of Ag(I): molecular,
 ionic and supramolecular structural alternatives
;
_journal_coden_ASTM CHCOFS
_journal_issue 20
_journal_name_full
;
 Chemical Communications (Cambridge, United Kingdom)
;
_journal_page_first 2060
_journal_page_last 2062
_journal_paper_doi 10.1039/b700917h
_journal_year 2007
_chemical_formula_sum 'C22 H54 Ag2 N2 O8 P2 S4 Te2'
_chemical_formula_weight 1135.80
_space_group_IT_number 14
_symmetry_cell_setting monoclinic
_symmetry_space_group_name_Hall '-P 2yn'
_symmetry_space_group_name_H-M 'P 1 21/n 1'
_atom_sites_solution_hydrogens geom
_atom_sites_solution_primary direct
_atom_sites_solution_secondary difmap
_audit_creation_method SHELXL-97
_cell_angle_alpha 90.00
_cell_angle_beta 105.457(15)
_cell_angle_gamma 90.00
_cell_formula_units_Z 2
_cell_length_a 11.7663(15)
_cell_length_b 7.794(2)
_cell_length_c 21.802(4)
_cell_measurement_reflns_used 54
_cell_measurement_temperature 143(2)
_cell_measurement_theta_max 11.5
_cell_measurement_theta_min 10
_cell_volume 1927.1(7)
_computing_cell_refinement 'Stoe DIF4'
_computing_data_collection 'Stoe DIF4'
_computing_data_reduction 'Stoe REDU4'
_computing_molecular_graphics 'Siemens XP'
_computing_publication_material 'SHELXL-97 (Sheldrick, 1997)'
_computing_structure_refinement 'SHELXL-97 (Sheldrick, 1997)'
_computing_structure_solution 'SHELXS-97 (Sheldrick, 1990)'
_diffrn_ambient_temperature 143(2)
_diffrn_measured_fraction_theta_full 0.998
_diffrn_measured_fraction_theta_max 0.998
_diffrn_measurement_device_type 'Stoe STADI-4'
_diffrn_measurement_method \w-\q-scans
_diffrn_radiation_monochromator graphite
_diffrn_radiation_source 'fine-focus sealed tube'
_diffrn_radiation_type MoK\a
_diffrn_radiation_wavelength 0.71073
_diffrn_reflns_av_R_equivalents 0.0208
_diffrn_reflns_av_sigmaI/netI 0.0317
_diffrn_reflns_limit_h_max 0
_diffrn_reflns_limit_h_min -14
_diffrn_reflns_limit_k_max 1
_diffrn_reflns_limit_k_min -9
_diffrn_reflns_limit_l_max 25
_diffrn_reflns_limit_l_min -25
_diffrn_reflns_number 3602
_diffrn_reflns_theta_full 25.00
_diffrn_reflns_theta_max 25.03
_diffrn_reflns_theta_min 3.17
_diffrn_standards_decay_% 1
_diffrn_standards_interval_time 60
_diffrn_standards_number 3
_exptl_absorpt_coefficient_mu 2.841
_exptl_absorpt_correction_T_max 0.650
_exptl_absorpt_correction_T_min 0.605
_exptl_absorpt_correction_type Psi-scans
_exptl_absorpt_process_details XEMP
_exptl_crystal_colour colourless
_exptl_crystal_density_diffrn 1.957
_exptl_crystal_density_method 'not measured'
_exptl_crystal_description block
_exptl_crystal_F_000 1112
_exptl_crystal_size_max 0.5
_exptl_crystal_size_mid 0.4
_exptl_crystal_size_min 0.3
_refine_diff_density_max 0.407
_refine_diff_density_min -0.436
_refine_diff_density_rms 0.096
_refine_ls_extinction_coef 0.00107(13)
_refine_ls_extinction_expression Fc^*^=kFc[1+0.001xFc^2^\l^3^/sin(2\q)]^-1/4^
_refine_ls_extinction_method SHELXL
_refine_ls_goodness_of_fit_ref 1.056
_refine_ls_hydrogen_treatment 'rigid methyls, others riding'
_refine_ls_matrix_type full
_refine_ls_number_parameters 199
_refine_ls_number_reflns 3396
_refine_ls_number_restraints 0
_refine_ls_restrained_S_all 1.056
_refine_ls_R_factor_all 0.0359
_refine_ls_R_factor_gt 0.0284
_refine_ls_shift/su_max 0.001
_refine_ls_shift/su_mean 0.000
_refine_ls_structure_factor_coef Fsqd
_refine_ls_weighting_details 'calc w=1/[\s^2^(Fo^2^)+(0.0191P)^2^+2.8449P] where P=(Fo^2^+2Fc^2^)/3'
_refine_ls_weighting_scheme calc
_refine_ls_wR_factor_gt 0.0557
_refine_ls_wR_factor_ref 0.0594
_reflns_number_gt 2964
_reflns_number_total 3396
_reflns_threshold_expression >2sigma(I)
_cod_duplicate_entry 7101905
_cod_data_source_file b700917h.txt
_cod_data_source_block hoover
_cod_original_cell_volume 1927.1(6)
_cod_original_sg_symbol_H-M 'P 21/n'
_cod_database_code 7113206

loop_
_symmetry_equiv_pos_as_xyz
'x, y, z'
'-x+1/2, y+1/2, -z+1/2'
'-x, -y, -z'
'x-1/2, -y-1/2, z-1/2'

loop_
_atom_site_label
_atom_site_type_symbol
_atom_site_fract_x
_atom_site_fract_y
_atom_site_fract_z
_atom_site_U_iso_or_equiv
_atom_site_adp_type
_atom_site_occupancy
_atom_site_symmetry_multiplicity
_atom_site_calc_flag
_atom_site_refinement_flags
Ag Ag 0.44118(3) 0.42400(5) 0.544189(16) 0.03006(11) Uani 1 1 d .
P P 0.78925(9) 0.49022(13) 0.61376(5) 0.0188(2) Uani 1 1 d .
Te Te 0.61753(2) 0.67431(4) 0.584065(13) 0.02564(10) Uani 1 1 d .
C1 C 0.8148(4) 0.4297(6) 0.69767(19) 0.0255(9) Uani 1 1 d .
H1 H 0.8374 0.5384 0.7223 0.031 Uiso 1 1 calc R
C2 C 0.7047(4) 0.3653(6) 0.7152(2) 0.0393(12) Uani 1 1 d .
H2A H 0.6797 0.2559 0.6937 0.047 Uiso 1 1 calc R
H2B H 0.6412 0.4498 0.7017 0.047 Uiso 1 1 calc R
H2C H 0.7227 0.3491 0.7613 0.047 Uiso 1 1 calc R
C3 C 0.9196(4) 0.3087(6) 0.7212(2) 0.0324(10) Uani 1 1 d .
H3A H 0.9408 0.3035 0.7678 0.039 Uiso 1 1 calc R
H3B H 0.9870 0.3514 0.7073 0.039 Uiso 1 1 calc R
H3C H 0.8983 0.1938 0.7037 0.039 Uiso 1 1 calc R
C4 C 0.7790(4) 0.3059(5) 0.5599(2) 0.0247(9) Uani 1 1 d .
H4 H 0.7503 0.3516 0.5156 0.030 Uiso 1 1 calc R
C5 C 0.6895(4) 0.1721(6) 0.5677(2) 0.0362(11) Uani 1 1 d .
H5A H 0.6741 0.0919 0.5318 0.043 Uiso 1 1 calc R
H5B H 0.6159 0.2293 0.5688 0.043 Uiso 1 1 calc R
H5C H 0.7208 0.1091 0.6075 0.043 Uiso 1 1 calc R
C6 C 0.8988(4) 0.2194(6) 0.5644(2) 0.0301(10) Uani 1 1 d .
H6A H 0.9277 0.1646 0.6061 0.036 Uiso 1 1 calc R
H6B H 0.9557 0.3060 0.5589 0.036 Uiso 1 1 calc R
H6C H 0.8892 0.1325 0.5309 0.036 Uiso 1 1 calc R
C7 C 0.9185(3) 0.6140(5) 0.60822(18) 0.0218(9) Uani 1 1 d .
H7 H 0.9889 0.5371 0.6212 0.026 Uiso 1 1 calc R
C8 C 0.9069(4) 0.6720(6) 0.5396(2) 0.0338(11) Uani 1 1 d .
H8A H 0.8414 0.7535 0.5265 0.041 Uiso 1 1 calc R
H8B H 0.8916 0.5721 0.5113 0.041 Uiso 1 1 calc R
H8C H 0.9802 0.7276 0.5371 0.041 Uiso 1 1 calc R
C9 C 0.9407(4) 0.7687(6) 0.6527(2) 0.0305(10) Uani 1 1 d .
H9A H 1.0090 0.8328 0.6474 0.037 Uiso 1 1 calc R
H9B H 0.9561 0.7294 0.6969 0.037 Uiso 1 1 calc R
H9C H 0.8711 0.8433 0.6425 0.037 Uiso 1 1 calc R
N N 0.3458(3) 0.3239(5) 0.61406(18) 0.0320(9) Uani 1 1 d .
S1 S 0.25854(9) 0.44701(13) 0.63912(5) 0.0244(2) Uani 1 1 d .
S2 S 0.37206(10) 0.13103(14) 0.64150(6) 0.0317(3) Uani 1 1 d .
O1 O 0.2326(3) 0.5890(4) 0.59566(15) 0.0453(9) Uani 1 1 d .
O2 O 0.1597(3) 0.3549(4) 0.64905(17) 0.0419(8) Uani 1 1 d .
O3 O 0.4637(4) 0.0672(5) 0.6165(3) 0.0808(16) Uani 1 1 d .
O4 O 0.3895(3) 0.1239(5) 0.70868(16) 0.0539(10) Uani 1 1 d .
C11 C 0.3373(5) 0.5285(7) 0.7131(2) 0.0498(14) Uani 1 1 d .
H11A H 0.2871 0.6080 0.7289 0.060 Uiso 1 1 calc R
H11B H 0.4073 0.5894 0.7084 0.060 Uiso 1 1 calc R
H11C H 0.3615 0.4338 0.7433 0.060 Uiso 1 1 calc R
C12 C 0.2461(5) 0.0110(6) 0.6074(3) 0.0466(13) Uani 1 1 d .
H12A H 0.2610 -0.1100 0.6190 0.056 Uiso 1 1 calc R
H12B H 0.2261 0.0226 0.5610 0.056 Uiso 1 1 calc R
H12C H 0.1804 0.0527 0.6230 0.056 Uiso 1 1 calc R

loop_
_atom_site_aniso_label
_atom_site_aniso_U_11
_atom_site_aniso_U_22
_atom_site_aniso_U_33
_atom_site_aniso_U_23
_atom_site_aniso_U_13
_atom_site_aniso_U_12
Ag 0.02144(18) 0.0361(2) 0.0349(2) 0.01263(15) 0.01140(14) 0.00126(15)
P 0.0180(5) 0.0188(5) 0.0208(5) 0.0030(4) 0.0074(4) 0.0006(4)
Te 0.01946(15) 0.02315(15) 0.03374(17) 0.00209(12) 0.00611(12) 0.00316(12)
C1 0.030(2) 0.027(2) 0.022(2) 0.0049(18) 0.0117(18) 0.0041(19)
C2 0.042(3) 0.045(3) 0.041(3) 0.016(2) 0.027(2) 0.009(2)
C3 0.034(3) 0.034(3) 0.028(2) 0.008(2) 0.008(2) 0.002(2)
C4 0.025(2) 0.019(2) 0.029(2) 0.0003(18) 0.0045(18) -0.0005(17)
C5 0.029(2) 0.026(2) 0.056(3) -0.007(2) 0.015(2) -0.004(2)
C6 0.029(2) 0.028(2) 0.037(3) -0.009(2) 0.015(2) 0.001(2)
C7 0.016(2) 0.026(2) 0.025(2) 0.0033(17) 0.0065(17) -0.0014(17)
C8 0.035(3) 0.038(3) 0.029(2) 0.003(2) 0.010(2) -0.012(2)
C9 0.028(2) 0.033(2) 0.030(2) -0.002(2) 0.0065(19) -0.008(2)
N 0.038(2) 0.0237(19) 0.043(2) 0.0060(17) 0.0247(18) -0.0015(17)
S1 0.0245(5) 0.0226(5) 0.0244(5) -0.0009(4) 0.0037(4) -0.0009(4)
S2 0.0257(6) 0.0259(6) 0.0471(7) 0.0077(5) 0.0163(5) 0.0028(5)
O1 0.075(3) 0.0241(17) 0.0342(18) 0.0044(15) 0.0099(18) 0.0081(17)
O2 0.0234(17) 0.0331(18) 0.072(2) -0.0053(17) 0.0171(17) -0.0016(15)
O3 0.070(3) 0.041(2) 0.162(5) 0.016(3) 0.085(3) 0.020(2)
O4 0.067(3) 0.043(2) 0.038(2) 0.0108(17) -0.0102(18) 0.0072(19)
C11 0.057(4) 0.048(3) 0.034(3) -0.014(2) -0.005(3) 0.005(3)
C12 0.052(3) 0.022(2) 0.061(3) -0.006(2) 0.006(3) -0.002(2)

loop_
_atom_type_symbol
_atom_type_description
_atom_type_scat_dispersion_real
_atom_type_scat_dispersion_imag
_atom_type_scat_source
C C 0.0033 0.0016 'International Tables Vol C Tables 4.2.6.8 and 6.1.1.4'
H H 0.0000 0.0000 'International Tables Vol C Tables 4.2.6.8 and 6.1.1.4'
N N 0.0061 0.0033 'International Tables Vol C Tables 4.2.6.8 and 6.1.1.4'
O O 0.0106 0.0060 'International Tables Vol C Tables 4.2.6.8 and 6.1.1.4'
P P 0.1023 0.0942 'International Tables Vol C Tables 4.2.6.8 and 6.1.1.4'
S S 0.1246 0.1234 'International Tables Vol C Tables 4.2.6.8 and 6.1.1.4'
Ag Ag -0.8971 1.1015 'International Tables Vol C Tables 4.2.6.8 and 6.1.1.4'
Te Te -0.5308 1.6751 'International Tables Vol C Tables 4.2.6.8 and 6.1.1.4'

loop_
_geom_angle_atom_site_label_1
_geom_angle_atom_site_label_2
_geom_angle_atom_site_label_3
_geom_angle
_geom_angle_site_symmetry_1
_geom_angle_site_symmetry_3
N Ag Te 122.95(10) . 3_666
N Ag Te 119.31(10) . .
Te Ag Te 117.618(16) 3_666 .
N Ag Ag 176.14(10) . 3_666
Te Ag Ag 58.965(17) 3_666 3_666
Te Ag Ag 58.654(16) . 3_666
C7 P C1 106.42(19) . .
C7 P C4 106.47(19) . .
C1 P C4 113.7(2) . .
C7 P Te 108.58(14) . .
C1 P Te 108.79(14) . .
C4 P Te 112.61(14) . .
P Te Ag 94.07(3) . 3_666
P Te Ag 99.55(3) . .
Ag Te Ag 62.382(16) 3_666 .
C3 C1 C2 112.0(4) . .
C3 C1 P 113.4(3) . .
C2 C1 P 114.1(3) . .
C5 C4 C6 110.0(3) . .
C5 C4 P 113.1(3) . .
C6 C4 P 113.5(3) . .
C9 C7 C8 110.1(3) . .
C9 C7 P 112.2(3) . .
C8 C7 P 111.1(3) . .
S1 N S2 120.4(2) . .
S1 N Ag 120.10(19) . .
S2 N Ag 119.38(19) . .
O2 S1 O1 116.6(2) . .
O2 S1 N 111.80(19) . .
O1 S1 N 106.2(2) . .
O2 S1 C11 107.1(3) . .
O1 S1 C11 107.2(2) . .
N S1 C11 107.5(2) . .
O3 S2 O4 117.7(3) . .
O3 S2 N 105.8(2) . .
O4 S2 N 112.2(2) . .
O3 S2 C12 107.1(3) . .
O4 S2 C12 106.9(3) . .
N S2 C12 106.5(2) . .

loop_
_geom_bond_atom_site_label_1
_geom_bond_atom_site_label_2
_geom_bond_distance
_geom_bond_site_symmetry_2
Ag N 2.258(3) .
Ag Te 2.8024(6) 3_666
Ag Te 2.8117(6) .
Ag Ag 2.9075(7) 3_666
P C7 1.832(4) .
P C1 1.835(4) .
P C4 1.839(4) .
P Te 2.4214(11) .
Te Ag 2.8024(6) 3_666
C1 C3 1.529(6) .
C1 C2 1.529(6) .
C4 C5 1.524(6) .
C4 C6 1.542(6) .
C7 C9 1.526(6) .
C7 C8 1.534(6) .
N S1 1.604(4) .
N S2 1.617(4) .
S1 O2 1.432(3) .
S1 O1 1.436(3) .
S1 C11 1.751(5) .
S2 O3 1.422(4) .
S2 O4 1.425(4) .
S2 C12 1.743(5) .

loop_
_geom_hbond_atom_site_label_D
_geom_hbond_atom_site_label_H
_geom_hbond_atom_site_label_A
_geom_hbond_distance_DH
_geom_hbond_distance_HA
_geom_hbond_distance_DA
_geom_hbond_angle_DHA
_geom_hbond_site_symmetry_A
C4 H4 O1 1.00 2.53 3.457(5) 153.9 3_666
C3 H3B O2 0.98 2.67 3.599(6) 158.9 1_655
C7 H7 O2 1.00 2.40 3.402(5) 178.0 1_655
C5 H5B O3 0.98 2.62 3.218(6) 119.4 .
C9 H9B O4 0.98 2.49 3.343(6) 144.8 2_656

loop_
_geom_torsion_atom_site_label_1
_geom_torsion_atom_site_label_2
_geom_torsion_atom_site_label_3
_geom_torsion_atom_site_label_4
_geom_torsion
_geom_torsion_site_symmetry_1
_geom_torsion_site_symmetry_4
C7 P Te Ag 92.66(14) . 3_666
C1 P Te Ag -151.91(15) . 3_666
C4 P Te Ag -24.99(15) . 3_666
C7 P Te Ag 155.32(14) . .
C1 P Te Ag -89.25(15) . .
C4 P Te Ag 37.67(15) . .
N Ag Te P 94.20(11) . .
Te Ag Te P -89.61(3) 3_666 .
Ag Ag Te P -89.61(3) 3_666 .
N Ag Te Ag -176.20(11) . 3_666
Te Ag Te Ag 0.0 3_666 3_666
C7 P C1 C3 -64.8(4) . .
C4 P C1 C3 52.1(4) . .
Te P C1 C3 178.4(3) . .
C7 P C1 C2 165.3(3) . .
C4 P C1 C2 -77.8(4) . .
Te P C1 C2 48.5(3) . .
C7 P C4 C5 169.6(3) . .
C1 P C4 C5 52.7(4) . .
Te P C4 C5 -71.6(3) . .
C7 P C4 C6 43.4(3) . .
C1 P C4 C6 -73.5(3) . .
Te P C4 C6 162.2(3) . .
C1 P C7 C9 -56.3(3) . .
C4 P C7 C9 -177.8(3) . .
Te P C7 C9 60.7(3) . .
C1 P C7 C8 -180.0(3) . .
C4 P C7 C8 58.5(3) . .
Te P C7 C8 -63.0(3) . .
Te Ag N S1 -107.7(2) 3_666 .
Te Ag N S1 68.3(3) . .
Ag Ag N S1 11.0(17) 3_666 .
Te Ag N S2 75.8(2) 3_666 .
Te Ag N S2 -108.3(2) . .
Ag Ag N S2 -165.5(13) 3_666 .
S2 N S1 O2 -38.4(3) . .
Ag N S1 O2 145.1(2) . .
S2 N S1 O1 -166.6(3) . .
Ag N S1 O1 16.9(3) . .
S2 N S1 C11 78.9(3) . .
Ag N S1 C11 -97.6(3) . .
S1 N S2 O3 -172.1(3) . .
Ag N S2 O3 4.4(3) . .
S1 N S2 O4 -42.5(4) . .
Ag N S2 O4 134.0(2) . .
S1 N S2 C12 74.1(3) . .
Ag N S2 C12 -109.4(3) . .
